data_7716839
loop_
_publ_author_name
'Abdi, Gisya'
'Mazur, Tomasz'
'Kowalewska, Ewelina'
'S&#x142;awek, Andrzej'
'Marzec, Mateusz'
'Szaci&#x142;owski, Konrad'

_publ_section_title
;
 Memristive properties and synaptic plasticity in substituted pyridinium
 iodobismuthates.
;
_journal_issue 35
_journal_name_full 'Dalton transactions (Cambridge, England : 2003)'
_journal_page_first 14610
_journal_page_last 14622
_journal_paper_doi 10.1039/d4dt01946f
_journal_volume 53
_journal_year 2024
_chemical_formula_sum 'C19 H22 Bi2 I9 N2'
_chemical_formula_weight 1838.44
_space_group_crystal_system orthorhombic
_space_group_IT_number 19
_space_group_name_Hall 'P 2ac 2ab'
_space_group_name_H-M_alt 'P 21 21 21'
_audit_creation_method SHELXL-2018/3
_cell_angle_alpha 90
_cell_angle_beta 90
_cell_angle_gamma 90
_cell_formula_units_Z 4
_cell_length_a 9.24430(10)
_cell_length_b 10.64010(10)
_cell_length_c 37.9400(3)
_cell_measurement_temperature 130(2)
_cell_volume 3731.79(6)
_cod_data_source_file d4dt01946f4.cif
_cod_data_source_block shelx
_cod_depositor_comments 'Adding full bibliography for 7716837--7716839.cif.'
_cod_database_code 7716839
_shelx_shelxl_version_number 2018/3
_shelx_space_group_comment
;
The symmetry employed for this shelxl refinement is uniquely defined
by the following loop, which should always be used as a source of
symmetry information in preference to the above space-group names.
They are only intended as comments.
;

loop_
_space_group_symop_operation_xyz
'x, y, z'
'-x+1/2, -y, z+1/2'
'-x, y+1/2, -z+1/2'
'x+1/2, -y+1/2, -z'

loop_
_atom_site_label
_atom_site_type_symbol
_atom_site_fract_x
_atom_site_fract_y
_atom_site_fract_z
_atom_site_U_iso_or_equiv
_atom_site_adp_type
_atom_site_occupancy
_atom_site_site_symmetry_order
_atom_site_calc_flag
_atom_site_refinement_flags_posn
_atom_site_refinement_flags_adp
_atom_site_refinement_flags_occupancy
_atom_site_disorder_assembly
_atom_site_disorder_group
Bi1 Bi 0.22396(4) 0.37329(3) 0.32977(2) 0.02121(7) Uani 1 1 d . . . . .
Bi2 Bi 0.29156(4) 0.58846(3) 0.42161(2) 0.02231(7) Uani 1 1 d . . . . .
I4 I 0.03688(7) 0.59923(6) 0.36446(2) 0.02386(11) Uani 1 1 d . . . . .
I5 I 0.49814(7) 0.55633(6) 0.35133(2) 0.02350(11) Uani 1 1 d . . . . .
I6 I 0.23414(7) 0.28706(5) 0.41201(2) 0.02429(12) Uani 1 1 d . . . . .
I9 I 0.55121(7) 0.54330(6) 0.46682(2) 0.02642(12) Uani 1 1 d . . . . .
I7 I 0.08743(7) 0.60064(6) 0.48029(2) 0.02892(13) Uani 1 1 d . . . . .
I1 I -0.04698(7) 0.24448(6) 0.31249(2) 0.02713(12) Uani 1 1 d . . . . .
I3 I 0.43657(7) 0.16882(6) 0.31511(2) 0.02811(13) Uani 1 1 d . . . . .
I2 I 0.24598(7) 0.48102(7) 0.25871(2) 0.02961(14) Uani 1 1 d . . . . .
I8 I 0.33711(8) 0.86255(6) 0.41686(3) 0.03988(18) Uani 1 1 d . . . . .
N1A N -0.0847(11) 0.9005(10) 0.4469(3) 0.036(2) Uani 1 1 d . . . . .
H1A H -0.050894 0.899867 0.468558 0.043 Uiso 1 1 calc R U . . .
C4B C 0.2257(11) 0.9690(10) 0.2528(3) 0.0272(18) Uani 1 1 d . . . . .
C6A C -0.0312(11) 0.9827(10) 0.4236(3) 0.0289(19) Uani 1 1 d . . . . .
H6A H 0.043898 1.038563 0.430421 0.035 Uiso 1 1 calc R U . . .
C3C C 0.8266(11) 0.3360(10) 0.4265(3) 0.0276(19) Uani 1 1 d . . . . .
H3C H 0.901487 0.395654 0.430288 0.033 Uiso 1 1 calc R U . . .
C2C C 0.7598(12) 0.3322(10) 0.3950(3) 0.032(2) Uani 1 1 d . . . . .
H2C H 0.789193 0.387166 0.376662 0.039 Uiso 1 1 calc R U . . .
N1B N 0.3159(13) 0.7958(9) 0.3012(3) 0.045(3) Uani 1 1 d . . . . .
H1B H 0.346857 0.740866 0.316815 0.054 Uiso 1 1 calc R U . . .
N1C N 0.6512(12) 0.2502(10) 0.3897(3) 0.043(2) Uani 1 1 d . . . . .
H1C H 0.607000 0.249724 0.369127 0.052 Uiso 1 1 calc R U . . .
C4A C -0.1920(11) 0.9012(11) 0.3799(2) 0.030(2) Uani 1 1 d . . . . .
C3B C 0.3506(12) 0.9014(11) 0.2476(3) 0.035(2) Uani 1 1 d . . . . .
H3B H 0.406830 0.914614 0.227015 0.042 Uiso 1 1 calc R U . . .
C2A C -0.1903(12) 0.8182(10) 0.4377(3) 0.033(2) Uani 1 1 d . . . . .
H2A H -0.225940 0.761025 0.454844 0.040 Uiso 1 1 calc R U . . .
C3A C -0.2452(11) 0.8153(10) 0.4054(3) 0.0291(19) Uani 1 1 d . . . . .
H3A H -0.318809 0.756698 0.399425 0.035 Uiso 1 1 calc R U . . .
C4C C 0.7891(14) 0.2552(11) 0.4536(3) 0.035(2) Uani 1 1 d . . . . .
C7A C -0.2538(18) 0.9008(14) 0.3434(3) 0.051(4) Uani 1 1 d . . . . .
H7A1 H -0.359629 0.901664 0.344768 0.076 Uiso 1 1 calc R U . . .
H7A2 H -0.221837 0.824998 0.330994 0.076 Uiso 1 1 calc R U . . .
H7A3 H -0.220242 0.975393 0.330689 0.076 Uiso 1 1 calc R U . . .
C2B C 0.3934(14) 0.8165(12) 0.2718(4) 0.043(3) Uani 1 1 d . . . . .
H2B H 0.479961 0.770309 0.267979 0.052 Uiso 1 1 calc R U . . .
C6B C 0.1894(14) 0.8591(11) 0.3071(3) 0.039(2) Uani 1 1 d . . . . .
H6B H 0.134456 0.842443 0.327714 0.047 Uiso 1 1 calc R U . . .
C6C C 0.6085(14) 0.1696(11) 0.4144(4) 0.045(3) Uani 1 1 d . . . . .
H6C H 0.531561 0.112691 0.409877 0.054 Uiso 1 1 calc R U . . .
C5A C -0.0838(12) 0.9862(10) 0.3905(3) 0.030(2) Uani 1 1 d . . . . .
H5A H -0.047655 1.046271 0.374206 0.036 Uiso 1 1 calc R U . . .
C5B C 0.1419(12) 0.9466(10) 0.2832(3) 0.033(2) Uani 1 1 d . . . . .
H5B H 0.054391 0.991269 0.287118 0.040 Uiso 1 1 calc R U . . .
C7B C 0.1787(13) 1.0727(11) 0.2279(3) 0.035(2) Uani 1 1 d . . . . .
H7B1 H 0.228906 1.150854 0.234003 0.053 Uiso 1 1 calc R U . . .
H7B2 H 0.073977 1.085338 0.229928 0.053 Uiso 1 1 calc R U . . .
H7B3 H 0.202681 1.049048 0.203618 0.053 Uiso 1 1 calc R U . . .
C5C C 0.6767(15) 0.1693(12) 0.4468(4) 0.047(3) Uani 1 1 d . . . . .
H5C H 0.647888 0.111145 0.464458 0.056 Uiso 1 1 calc R U . . .
C7C C 0.863(2) 0.2612(18) 0.4882(3) 0.067(5) Uani 1 1 d . . . . .
H7C1 H 0.966336 0.274857 0.484568 0.101 Uiso 1 1 calc R U . . .
H7C2 H 0.847597 0.182060 0.500844 0.101 Uiso 1 1 calc R U . . .
H7C3 H 0.822390 0.330808 0.501971 0.101 Uiso 1 1 calc R U . . .

loop_
_atom_site_aniso_label
_atom_site_aniso_U_11
_atom_site_aniso_U_22
_atom_site_aniso_U_33
_atom_site_aniso_U_23
_atom_site_aniso_U_13
_atom_site_aniso_U_12
Bi1 0.02100(15) 0.02234(14) 0.02028(13) -0.00073(11) -0.00032(11) 0.00023(11)
Bi2 0.02358(16) 0.02143(14) 0.02192(13) -0.00086(11) 0.00028(12) 0.00015(12)
I4 0.0223(3) 0.0235(2) 0.0257(2) 0.0004(2) -0.0005(2) 0.0018(2)
I5 0.0214(3) 0.0259(3) 0.0232(2) 0.0000(2) 0.0003(2) -0.0009(2)
I6 0.0266(3) 0.0226(2) 0.0237(2) 0.0019(2) 0.0010(2) 0.0009(2)
I9 0.0239(3) 0.0307(3) 0.0247(2) -0.0018(2) -0.0002(2) 0.0034(2)
I7 0.0308(3) 0.0324(3) 0.0236(2) -0.0004(2) 0.0039(2) 0.0046(3)
I1 0.0240(3) 0.0270(3) 0.0304(3) -0.0003(2) -0.0021(2) -0.0031(2)
I3 0.0257(3) 0.0262(3) 0.0324(3) -0.0063(2) -0.0036(2) 0.0030(2)
I2 0.0291(3) 0.0379(3) 0.0218(2) 0.0044(2) -0.0008(2) -0.0004(3)
I8 0.0291(3) 0.0216(3) 0.0690(5) 0.0001(3) 0.0030(3) -0.0003(3)
N1A 0.036(5) 0.041(5) 0.032(4) 0.004(4) -0.008(4) -0.001(4)
C4B 0.023(4) 0.031(5) 0.028(4) -0.002(4) -0.005(3) -0.005(4)
C6A 0.024(4) 0.031(5) 0.032(5) -0.008(4) -0.002(4) -0.002(4)
C3C 0.022(4) 0.027(4) 0.034(5) 0.000(4) 0.001(4) 0.002(3)
C2C 0.032(5) 0.035(5) 0.029(4) -0.002(4) 0.003(4) 0.006(4)
N1B 0.046(6) 0.023(4) 0.064(7) 0.008(4) -0.012(5) 0.003(4)
N1C 0.039(6) 0.041(5) 0.049(6) -0.001(5) -0.015(5) 0.007(5)
C4A 0.029(5) 0.039(5) 0.021(4) -0.002(4) 0.000(3) 0.005(4)
C3B 0.030(5) 0.034(5) 0.041(5) -0.006(5) 0.004(4) 0.003(4)
C2A 0.035(6) 0.029(5) 0.034(5) -0.001(4) 0.003(4) -0.003(4)
C3A 0.023(5) 0.029(5) 0.035(5) 0.003(4) 0.002(4) 0.000(4)
C4C 0.042(6) 0.035(5) 0.028(4) 0.005(4) 0.008(4) 0.014(5)
C7A 0.075(10) 0.052(7) 0.025(5) 0.002(5) -0.018(6) 0.012(7)
C2B 0.034(6) 0.038(6) 0.058(7) -0.010(5) -0.007(5) 0.015(5)
C6B 0.039(6) 0.033(5) 0.045(6) 0.005(5) 0.002(5) 0.000(5)
C6C 0.026(5) 0.031(5) 0.079(10) -0.005(6) 0.001(6) 0.003(4)
C5A 0.035(5) 0.026(4) 0.030(4) 0.005(4) 0.006(4) 0.007(4)
C5B 0.028(5) 0.030(5) 0.042(6) 0.002(4) 0.006(4) 0.001(4)
C7B 0.031(5) 0.039(6) 0.036(5) 0.003(4) -0.003(4) -0.006(4)
C5C 0.045(7) 0.033(5) 0.061(8) 0.011(6) 0.033(6) 0.009(5)
C7C 0.102(14) 0.080(11) 0.019(5) -0.006(6) -0.007(6) 0.032(10)

loop_
_atom_type_symbol
_atom_type_description
_atom_type_scat_dispersion_real
_atom_type_scat_dispersion_imag
_atom_type_scat_source
C C 0.0033 0.0016 'International Tables Vol C Tables 4.2.6.8 and 6.1.1.4'
H H 0.0000 0.0000 'International Tables Vol C Tables 4.2.6.8 and 6.1.1.4'
Bi Bi -4.1077 10.2566 'International Tables Vol C Tables 4.2.6.8 and 6.1.1.4'
I I -0.4742 1.8119 'International Tables Vol C Tables 4.2.6.8 and 6.1.1.4'
N N 0.0061 0.0033 'International Tables Vol C Tables 4.2.6.8 and 6.1.1.4'
